data_7051670
loop_
_publ_author_name
'Ali, Haslin Dato Paduka'
'Quinn, Susan J.'
'McCabe, Thomas'
'Kruger, Paul E.'
'Gunnlaugsson, Thorfinnur'

_publ_section_title
;
 Crystallographic, 1H NMR and CD studies of sterically strained
 thiourea anion receptors possessing two stereogenic centres
;
_journal_issue 4
_journal_name_full 'New Journal of Chemistry'
_journal_page_first 793
_journal_paper_doi 10.1039/b819638a
_journal_volume 33
_journal_year 2009
_chemical_absolute_configuration ad
_chemical_formula_sum 'C27 H30 N2 O S2'
_chemical_formula_weight 462.65
_chemical_melting_point 383
_chemical_name_common Bis-((R)-naphthalenylethyl)thiourea
_chemical_name_systematic
;
?
;
_space_group_IT_number 5
_symmetry_cell_setting monoclinic
_symmetry_space_group_name_Hall 'C 2y'
_symmetry_space_group_name_H-M 'C 1 2 1'
_atom_sites_solution_hydrogens geom
_atom_sites_solution_primary direct
_atom_sites_solution_secondary difmap
_audit_creation_method SHELXL-97
_cell_angle_alpha 90.00
_cell_angle_beta 109.013(2)
_cell_angle_gamma 90.00
_cell_formula_units_Z 4
_cell_length_a 17.080(2)
_cell_length_b 8.1010(9)
_cell_length_c 18.903(2)
_cell_measurement_temperature 396(2)
_cell_volume 2472.8(5)
_computing_cell_refinement 'Bruker Smart'
_computing_data_collection 'Bruker Smart'
_computing_data_reduction 'Bruker Saint'
_computing_molecular_graphics 'Bruker Shelxtl'
_computing_publication_material 'Bruker Smelxtl'
_computing_structure_refinement 'SHELXL-97 (Sheldrick, 1997)'
_computing_structure_solution 'SHELXS-97 (Sheldrick, 1990)'
_diffrn_ambient_temperature 396(2)
_diffrn_measured_fraction_theta_full 1.000
_diffrn_measured_fraction_theta_max 1.000
_diffrn_measurement_device_type 'Bruker Smart Apex'
_diffrn_measurement_method 'omega scans'
_diffrn_radiation_monochromator graphite
_diffrn_radiation_source 'fine-focus sealed tube'
_diffrn_radiation_type MoK\a
_diffrn_radiation_wavelength 0.71073
_diffrn_reflns_av_R_equivalents 0.0382
_diffrn_reflns_av_sigmaI/netI 0.0534
_diffrn_reflns_limit_h_max 20
_diffrn_reflns_limit_h_min -20
_diffrn_reflns_limit_k_max 9
_diffrn_reflns_limit_k_min -8
_diffrn_reflns_limit_l_max 22
_diffrn_reflns_limit_l_min -22
_diffrn_reflns_number 9886
_diffrn_reflns_theta_full 24.99
_diffrn_reflns_theta_max 24.99
_diffrn_reflns_theta_min 1.14
_exptl_absorpt_coefficient_mu 0.237
_exptl_absorpt_correction_T_max 1.00000
_exptl_absorpt_correction_T_min 0.855529
_exptl_absorpt_correction_type multi-scan
_exptl_absorpt_process_details 'Blessing, Acta Cryst. (1995) A51 33-38.'
_exptl_crystal_colour colourless
_exptl_crystal_density_diffrn 1.243
_exptl_crystal_density_method 'not measured'
_exptl_crystal_description plate
_exptl_crystal_F_000 984
_exptl_crystal_size_max 0.20
_exptl_crystal_size_mid 0.16
_exptl_crystal_size_min 0.07
_refine_diff_density_max 0.533
_refine_diff_density_min -0.204
_refine_diff_density_rms 0.048
_refine_ls_abs_structure_Flack 0.06(9)
_refine_ls_extinction_method none
_refine_ls_goodness_of_fit_ref 1.061
_refine_ls_hydrogen_treatment constr
_refine_ls_matrix_type full
_refine_ls_number_parameters 293
_refine_ls_number_reflns 4190
_refine_ls_number_restraints 1
_refine_ls_restrained_S_all 1.061
_refine_ls_R_factor_all 0.0606
_refine_ls_R_factor_gt 0.0482
_refine_ls_shift/su_max 0.002
_refine_ls_shift/su_mean 0.000
_refine_ls_structure_factor_coef Fsqd
_refine_ls_weighting_details 'calc w=1/[\s^2^(Fo^2^)+(0.0481P)^2^+1.0359P] where P=(Fo^2^+2Fc^2^)/3'
_refine_ls_weighting_scheme calc
_refine_ls_wR_factor_gt 0.0989
_refine_ls_wR_factor_ref 0.1082
_reflns_number_gt 3555
_reflns_number_total 4190
_reflns_threshold_expression >2sigma(I)
_cod_data_source_file b819638a.txt
_cod_data_source_block la1121m
_cod_original_sg_symbol_H-M C2
_cod_database_code 7051670

loop_
_symmetry_equiv_pos_as_xyz
'x, y, z'
'-x, y, -z'
'x+1/2, y+1/2, z'
'-x+1/2, y+1/2, -z'

loop_
_atom_site_label
_atom_site_type_symbol
_atom_site_fract_x
_atom_site_fract_y
_atom_site_fract_z
_atom_site_U_iso_or_equiv
_atom_site_adp_type
_atom_site_occupancy
_atom_site_symmetry_multiplicity
_atom_site_calc_flag
_atom_site_refinement_flags
_atom_site_disorder_assembly
_atom_site_disorder_group
S1 S 0.79690(6) 0.11105(12) 0.82598(5) 0.0398(2) Uani 1 1 d . . .
C10 C 0.77865(19) -0.0170(4) 0.62675(18) 0.0298(8) Uani 1 1 d . . .
N1 N 0.87357(17) 0.1578(3) 0.72502(16) 0.0353(7) Uani 1 1 d . . .
H9 H 0.9011 0.2215 0.7054 0.042 Uiso 1 1 calc R . .
C21 C 1.0246(2) 0.5116(5) 0.91027(17) 0.0295(7) Uani 1 1 d . . .
C12 C 0.84994(18) 0.2190(4) 0.78085(18) 0.0280(8) Uani 1 1 d . . .
C16 C 0.9433(2) 0.5797(4) 0.88820(18) 0.0307(8) Uani 1 1 d . . .
C4 C 0.7341(2) -0.1704(5) 0.60903(18) 0.0306(8) Uani 1 1 d . . .
N2 N 0.87129(16) 0.3783(3) 0.79785(15) 0.0284(7) Uani 1 1 d . . .
H10 H 0.8874 0.4341 0.7664 0.034 Uiso 1 1 calc R . .
C3 C 0.7552(2) -0.3137(5) 0.6511(2) 0.0374(9) Uani 1 1 d . . .
H3 H 0.8025 -0.3133 0.6931 0.045 Uiso 1 1 calc R . .
C25 C 1.1743(2) 0.5513(5) 0.93864(19) 0.0412(10) Uani 1 1 d . . .
H15 H 1.2191 0.6212 0.9442 0.049 Uiso 1 1 calc R . .
C8 C 0.6841(2) 0.1064(6) 0.5157(2) 0.0436(9) Uani 1 1 d . . .
H6 H 0.6689 0.1984 0.4848 0.052 Uiso 1 1 calc R . .
C6 C 0.6164(2) -0.3239(6) 0.5264(2) 0.0475(11) Uani 1 1 d . . .
H4 H 0.5698 -0.3283 0.4838 0.057 Uiso 1 1 calc R . .
C5 C 0.6621(2) -0.1765(5) 0.5433(2) 0.0400(9) Uani 1 1 d . . .
C9 C 0.7528(2) 0.1151(5) 0.5813(2) 0.0376(8) Uani 1 1 d . . .
H7 H 0.7814 0.2144 0.5939 0.045 Uiso 1 1 calc R . .
C23 C 1.1200(2) 0.2809(5) 0.9404(2) 0.0426(10) Uani 1 1 d . . .
H13 H 1.1294 0.1684 0.9488 0.051 Uiso 1 1 calc R . .
C7 C 0.6400(2) -0.0338(6) 0.4972(2) 0.0453(11) Uani 1 1 d . . .
H5 H 0.5945 -0.0375 0.4537 0.054 Uiso 1 1 calc R . .
C13 C 0.9313(2) -0.0743(5) 0.6775(2) 0.0467(10) Uani 1 1 d . . .
H13A H 0.9418 -0.0058 0.6402 0.070 Uiso 1 1 calc R . .
H13B H 0.9205 -0.1853 0.6590 0.070 Uiso 1 1 calc R . .
H13C H 0.9787 -0.0735 0.7221 0.070 Uiso 1 1 calc R . .
C20 C 1.0935(2) 0.6194(5) 0.92119(18) 0.0347(8) Uani 1 1 d . . .
C22 C 1.0416(2) 0.3399(5) 0.92170(19) 0.0346(9) Uani 1 1 d . . .
H12 H 0.9981 0.2667 0.9162 0.041 Uiso 1 1 calc R . .
C11 C 0.85592(19) -0.0082(5) 0.69548(19) 0.0334(8) Uani 1 1 d . . .
H8 H 0.8470 -0.0782 0.7345 0.040 Uiso 1 1 calc R . .
C15 C 0.8692(2) 0.4637(4) 0.86547(19) 0.0330(9) Uani 1 1 d . . .
H11 H 0.8778 0.3809 0.9051 0.040 Uiso 1 1 calc R . .
C17 C 0.9339(2) 0.7456(5) 0.8823(2) 0.0426(10) Uani 1 1 d . . .
H18 H 0.8809 0.7904 0.8690 0.051 Uiso 1 1 calc R . .
C2 C 0.7098(2) -0.4549(5) 0.6337(2) 0.0486(11) Uani 1 1 d . . .
H2 H 0.7258 -0.5481 0.6637 0.058 Uiso 1 1 calc R . .
C14 C 0.7860(2) 0.5440(5) 0.8539(2) 0.0434(10) Uani 1 1 d . . .
H14A H 0.7759 0.6260 0.8153 0.065 Uiso 1 1 calc R . .
H14B H 0.7859 0.5952 0.8997 0.065 Uiso 1 1 calc R . .
H14C H 0.7433 0.4616 0.8395 0.065 Uiso 1 1 calc R . .
C1 C 0.6384(2) -0.4588(6) 0.5699(2) 0.0532(12) Uani 1 1 d . . .
H1 H 0.6065 -0.5542 0.5580 0.064 Uiso 1 1 calc R . .
C24 C 1.1871(2) 0.3864(5) 0.9472(2) 0.0428(10) Uani 1 1 d . . .
H14 H 1.2402 0.3435 0.9576 0.051 Uiso 1 1 calc R . .
C19 C 1.0798(3) 0.7909(5) 0.9127(2) 0.0494(11) Uani 1 1 d . . .
H16 H 1.1243 0.8617 0.9188 0.059 Uiso 1 1 calc R . .
C18 C 1.0030(3) 0.8531(5) 0.8959(2) 0.0561(12) Uani 1 1 d . . .
H17 H 0.9950 0.9667 0.8931 0.067 Uiso 1 1 calc R . .
S2 S 0.55140(5) 1.00467(13) 0.73198(5) 0.0413(3) Uani 1 1 d . . .
O1 O 0.46337(14) 0.9498(3) 0.69411(13) 0.0434(7) Uani 1 1 d . . .
C27 C 0.5830(2) 1.1025(6) 0.6618(2) 0.0503(10) Uani 1 1 d . . .
H27A H 0.5734 1.0298 0.6198 0.075 Uiso 1 1 calc R . .
H27B H 0.6409 1.1285 0.6816 0.075 Uiso 1 1 calc R . .
H27C H 0.5518 1.2023 0.6462 0.075 Uiso 1 1 calc R . .
C28 C 0.6121(2) 0.8223(6) 0.7404(3) 0.0584(12) Uani 1 1 d . . .
H28A H 0.6039 0.7524 0.7784 0.088 Uiso 1 1 calc R . .
H28B H 0.6696 0.8517 0.7539 0.088 Uiso 1 1 calc R . .
H28C H 0.5956 0.7647 0.6935 0.088 Uiso 1 1 calc R . .

loop_
_atom_site_aniso_label
_atom_site_aniso_U_11
_atom_site_aniso_U_22
_atom_site_aniso_U_33
_atom_site_aniso_U_23
_atom_site_aniso_U_13
_atom_site_aniso_U_12
S1 0.0394(5) 0.0384(6) 0.0481(6) 0.0018(5) 0.0229(4) -0.0045(5)
C10 0.0293(17) 0.033(2) 0.0319(18) 0.0002(17) 0.0159(14) 0.0072(17)
N1 0.0430(18) 0.0301(18) 0.0393(17) -0.0022(14) 0.0225(14) -0.0069(13)
C21 0.0410(19) 0.0285(19) 0.0202(15) -0.0006(16) 0.0118(14) 0.0031(17)
C12 0.0176(16) 0.037(2) 0.0286(18) 0.0005(16) 0.0057(14) 0.0040(14)
C16 0.0391(19) 0.028(2) 0.0255(18) -0.0009(15) 0.0108(15) 0.0016(16)
C4 0.0313(18) 0.039(2) 0.0263(18) -0.0044(16) 0.0157(15) 0.0076(17)
N2 0.0312(15) 0.0295(18) 0.0273(15) 0.0029(13) 0.0134(12) 0.0002(13)
C3 0.039(2) 0.032(2) 0.040(2) -0.0043(18) 0.0126(17) -0.0016(17)
C25 0.036(2) 0.056(3) 0.031(2) -0.0079(18) 0.0091(16) -0.0099(18)
C8 0.041(2) 0.057(3) 0.036(2) 0.017(2) 0.0164(17) 0.017(2)
C6 0.032(2) 0.067(3) 0.042(2) -0.017(2) 0.0111(18) -0.002(2)
C5 0.033(2) 0.056(3) 0.035(2) -0.008(2) 0.0173(17) 0.008(2)
C9 0.040(2) 0.039(2) 0.042(2) 0.003(2) 0.0237(17) 0.0027(19)
C23 0.045(2) 0.033(2) 0.046(2) -0.0044(18) 0.0097(19) 0.0078(18)
C7 0.0306(19) 0.076(3) 0.0288(19) 0.001(2) 0.0088(15) 0.013(2)
C13 0.033(2) 0.051(3) 0.055(3) -0.013(2) 0.0128(19) 0.0034(18)
C20 0.041(2) 0.039(2) 0.0226(17) -0.0050(17) 0.0082(15) -0.0066(19)
C22 0.038(2) 0.034(2) 0.032(2) -0.0066(17) 0.0110(16) 0.0001(17)
C11 0.0366(18) 0.0276(19) 0.0386(19) 0.0002(17) 0.0157(15) 0.0035(17)
C15 0.0384(19) 0.033(2) 0.0316(19) 0.0067(16) 0.0164(15) 0.0093(16)
C17 0.047(2) 0.035(2) 0.041(2) 0.0027(19) 0.0078(18) 0.0105(19)
C2 0.056(2) 0.037(3) 0.057(3) -0.002(2) 0.024(2) 0.004(2)
C14 0.040(2) 0.049(3) 0.046(2) 0.0020(19) 0.0215(18) 0.0124(18)
C1 0.050(2) 0.051(3) 0.063(3) -0.017(3) 0.024(2) -0.012(2)
C24 0.032(2) 0.049(3) 0.045(2) -0.015(2) 0.0110(18) 0.0051(19)
C19 0.058(3) 0.034(2) 0.048(3) 0.001(2) 0.006(2) -0.012(2)
C18 0.067(3) 0.026(2) 0.064(3) 0.005(2) 0.007(2) 0.002(2)
S2 0.0373(5) 0.0531(6) 0.0371(5) -0.0051(5) 0.0171(4) -0.0031(5)
O1 0.0295(13) 0.0617(19) 0.0415(15) 0.0089(13) 0.0151(11) -0.0014(12)
C27 0.038(2) 0.053(3) 0.067(3) 0.014(2) 0.0271(19) 0.005(2)
C28 0.039(2) 0.064(3) 0.073(3) 0.024(3) 0.019(2) 0.011(2)

loop_
_atom_type_symbol
_atom_type_description
_atom_type_scat_dispersion_real
_atom_type_scat_dispersion_imag
_atom_type_scat_source
C C 0.0033 0.0016 'International Tables Vol C Tables 4.2.6.8 and 6.1.1.4'
H H 0.0000 0.0000 'International Tables Vol C Tables 4.2.6.8 and 6.1.1.4'
N N 0.0061 0.0033 'International Tables Vol C Tables 4.2.6.8 and 6.1.1.4'
O O 0.0106 0.0060 'International Tables Vol C Tables 4.2.6.8 and 6.1.1.4'
S S 0.1246 0.1234 'International Tables Vol C Tables 4.2.6.8 and 6.1.1.4'

loop_
_geom_angle_atom_site_label_1
_geom_angle_atom_site_label_2
_geom_angle_atom_site_label_3
_geom_angle
_geom_angle_site_symmetry_1
_geom_angle_site_symmetry_3
_geom_angle_publ_flag
C9 C10 C4 119.8(3) . . ?
C9 C10 C11 121.1(3) . . ?
C4 C10 C11 119.0(3) . . ?
C12 N1 C11 124.6(3) . . ?
C22 C21 C20 117.3(3) . . ?
C22 C21 C16 123.6(3) . . ?
C20 C21 C16 119.0(3) . . ?
N1 C12 N2 114.4(3) . . ?
N1 C12 S1 123.9(3) . . ?
N2 C12 S1 121.7(3) . . ?
C17 C16 C21 119.1(3) . . ?
C17 C16 C15 121.7(3) . . ?
C21 C16 C15 119.0(3) . . ?
C3 C4 C5 117.1(4) . . ?
C3 C4 C10 124.8(3) . . ?
C5 C4 C10 118.1(3) . . ?
C12 N2 C15 125.3(3) . . ?
C2 C3 C4 122.9(4) . . ?
C24 C25 C20 121.1(4) . . ?
C7 C8 C9 120.5(4) . . ?
C1 C6 C5 121.8(4) . . ?
C6 C5 C7 122.3(3) . . ?
C6 C5 C4 118.8(4) . . ?
C7 C5 C4 118.9(4) . . ?
C10 C9 C8 121.8(4) . . ?
C22 C23 C24 121.2(4) . . ?
C8 C7 C5 120.9(3) . . ?
C19 C20 C25 121.4(4) . . ?
C19 C20 C21 119.2(3) . . ?
C25 C20 C21 119.3(4) . . ?
C23 C22 C21 121.3(4) . . ?
N1 C11 C10 112.7(3) . . ?
N1 C11 C13 109.0(3) . . ?
C10 C11 C13 110.6(3) . . ?
N2 C15 C14 111.5(3) . . ?
N2 C15 C16 106.5(3) . . ?
C14 C15 C16 115.5(3) . . ?
C16 C17 C18 121.6(4) . . ?
C3 C2 C1 119.5(4) . . ?
C6 C1 C2 119.7(4) . . ?
C25 C24 C23 119.6(4) . . ?
C18 C19 C20 120.7(4) . . ?
C19 C18 C17 120.2(4) . . ?
O1 S2 C27 106.06(17) . . ?
O1 S2 C28 105.05(19) . . ?
C27 S2 C28 97.3(2) . . ?

loop_
_geom_bond_atom_site_label_1
_geom_bond_atom_site_label_2
_geom_bond_distance
_geom_bond_site_symmetry_2
_geom_bond_publ_flag
S1 C12 1.678(3) . ?
C10 C9 1.353(5) . ?
C10 C4 1.438(5) . ?
C10 C11 1.522(4) . ?
N1 C12 1.342(4) . ?
N1 C11 1.449(5) . ?
C21 C22 1.423(5) . ?
C21 C20 1.425(5) . ?
C21 C16 1.425(4) . ?
C12 N2 1.351(4) . ?
C16 C17 1.354(5) . ?
C16 C15 1.520(5) . ?
C4 C3 1.388(5) . ?
C4 C5 1.436(5) . ?
N2 C15 1.464(4) . ?
C3 C2 1.360(5) . ?
C25 C24 1.355(5) . ?
C25 C20 1.421(5) . ?
C8 C7 1.344(6) . ?
C8 C9 1.405(5) . ?
C6 C1 1.346(6) . ?
C6 C5 1.405(6) . ?
C5 C7 1.423(6) . ?
C23 C22 1.355(5) . ?
C23 C24 1.403(5) . ?
C13 C11 1.531(5) . ?
C20 C19 1.410(6) . ?
C15 C14 1.514(4) . ?
C17 C18 1.421(6) . ?
C2 C1 1.409(5) . ?
C19 C18 1.343(6) . ?
S2 O1 1.507(2) . ?
S2 C27 1.773(4) . ?
S2 C28 1.782(4) . ?

loop_
_geom_torsion_atom_site_label_1
_geom_torsion_atom_site_label_2
_geom_torsion_atom_site_label_3
_geom_torsion_atom_site_label_4
_geom_torsion
_geom_torsion_site_symmetry_1
_geom_torsion_site_symmetry_2
_geom_torsion_site_symmetry_3
_geom_torsion_site_symmetry_4
_geom_torsion_publ_flag
C11 N1 C12 N2 -178.3(3) . . . . ?
C11 N1 C12 S1 0.8(5) . . . . ?
C22 C21 C16 C17 176.9(4) . . . . ?
C20 C21 C16 C17 -3.7(5) . . . . ?
C22 C21 C16 C15 -8.4(4) . . . . ?
C20 C21 C16 C15 171.1(3) . . . . ?
C9 C10 C4 C3 179.5(3) . . . . ?
C11 C10 C4 C3 1.3(5) . . . . ?
C9 C10 C4 C5 -0.9(5) . . . . ?
C11 C10 C4 C5 -179.1(3) . . . . ?
N1 C12 N2 C15 -166.2(3) . . . . ?
S1 C12 N2 C15 14.8(4) . . . . ?
C5 C4 C3 C2 -1.8(5) . . . . ?
C10 C4 C3 C2 177.8(3) . . . . ?
C1 C6 C5 C7 179.3(4) . . . . ?
C1 C6 C5 C4 0.0(6) . . . . ?
C3 C4 C5 C6 1.5(5) . . . . ?
C10 C4 C5 C6 -178.2(3) . . . . ?
C3 C4 C5 C7 -177.9(3) . . . . ?
C10 C4 C5 C7 2.5(5) . . . . ?
C4 C10 C9 C8 -1.4(5) . . . . ?
C11 C10 C9 C8 176.8(3) . . . . ?
C7 C8 C9 C10 2.1(5) . . . . ?
C9 C8 C7 C5 -0.3(5) . . . . ?
C6 C5 C7 C8 178.8(3) . . . . ?
C4 C5 C7 C8 -1.9(5) . . . . ?
C24 C25 C20 C19 179.5(4) . . . . ?
C24 C25 C20 C21 -2.0(5) . . . . ?
C22 C21 C20 C19 -178.1(3) . . . . ?
C16 C21 C20 C19 2.4(5) . . . . ?
C22 C21 C20 C25 3.4(5) . . . . ?
C16 C21 C20 C25 -176.1(3) . . . . ?
C24 C23 C22 C21 -1.7(6) . . . . ?
C20 C21 C22 C23 -1.6(5) . . . . ?
C16 C21 C22 C23 177.9(3) . . . . ?
C12 N1 C11 C10 95.3(4) . . . . ?
C12 N1 C11 C13 -141.5(3) . . . . ?
C9 C10 C11 N1 26.8(4) . . . . ?
C4 C10 C11 N1 -155.1(3) . . . . ?
C9 C10 C11 C13 -95.6(4) . . . . ?
C4 C10 C11 C13 82.6(4) . . . . ?
C12 N2 C15 C14 -89.8(4) . . . . ?
C12 N2 C15 C16 143.4(3) . . . . ?
C17 C16 C15 N2 110.3(4) . . . . ?
C21 C16 C15 N2 -64.3(3) . . . . ?
C17 C16 C15 C14 -14.1(5) . . . . ?
C21 C16 C15 C14 171.3(3) . . . . ?
C21 C16 C17 C18 1.4(6) . . . . ?
C15 C16 C17 C18 -173.2(3) . . . . ?
C4 C3 C2 C1 0.6(6) . . . . ?
C5 C6 C1 C2 -1.2(6) . . . . ?
C3 C2 C1 C6 1.0(6) . . . . ?
C20 C25 C24 C23 -1.3(6) . . . . ?
C22 C23 C24 C25 3.2(6) . . . . ?
C25 C20 C19 C18 179.7(4) . . . . ?
C21 C20 C19 C18 1.2(6) . . . . ?
C20 C19 C18 C17 -3.5(6) . . . . ?
C16 C17 C18 C19 2.2(6) . . . . ?

loop_
_refine_ls_abs_structure_details
'Flack H D (1983), Acta Cryst. A39, 876-881'

loop_
_cod_related_entry_id
_cod_related_entry_database
_cod_related_entry_code
1 ChemSpider 30652895
